data_4322411
loop_
_publ_author_name
'Tristram Chivers'
'Gary D. Enright'
'Nicole Sandblom'
'Gabriele Schatte'
'Masood Parvez'

_publ_section_title
;
 Synthesis and Reactions of tert-Butylimidotellurium Dihalides: X-ray
 Structures of [Cl2Te(\m-NtBu)2TeCl2]3 and (tBuO)2Te(\m-NtBu)2Te(OtBu)2
;
_journal_name_full 'Inorganic Chemistry'
_journal_page_first 5431
_journal_page_last 5436
_journal_paper_doi 10.1021/ic990849k
_journal_volume 38
_journal_year 1999
_chemical_formula_sum 'C12 H27 N O2 Te'
_chemical_formula_weight 344.95
_chemical_name_systematic
; 
 ? 
;
_space_group_IT_number 2
_symmetry_cell_setting triclinic
_symmetry_space_group_name_Hall '-P 1'
_symmetry_space_group_name_H-M 'P -1'
_atom_sites_solution_hydrogens geom
_atom_sites_solution_primary direct
_atom_sites_solution_secondary difmap
_audit_creation_method SHELXL-97
_cell_angle_alpha 94.12(4)
_cell_angle_beta 118.89(3)
_cell_angle_gamma 65.26(3)
_cell_formula_units_Z 2
_cell_length_a 9.646(4)
_cell_length_b 10.899(5)
_cell_length_c 9.439(3)
_cell_measurement_temperature 293(2)
_cell_volume 778.4(7)
_computing_structure_refinement 'SHELXL-97 (Sheldrick, 1997)'
_computing_structure_solution 'SHELXS-97 (Sheldrick, 1990)'
_diffrn_ambient_temperature 293(2)
_diffrn_measured_fraction_theta_full 0.996
_diffrn_measured_fraction_theta_max 0.996
_diffrn_radiation_monochromator graphite
_diffrn_radiation_source 'fine-focus sealed tube'
_diffrn_radiation_type MoK\a
_diffrn_radiation_wavelength 0.71069
_diffrn_reflns_av_R_equivalents 0.0633
_diffrn_reflns_av_sigmaI/netI 0.0231
_diffrn_reflns_limit_h_max 11
_diffrn_reflns_limit_h_min 0
_diffrn_reflns_limit_k_max 12
_diffrn_reflns_limit_k_min -11
_diffrn_reflns_limit_l_max 9
_diffrn_reflns_limit_l_min -11
_diffrn_reflns_number 2927
_diffrn_reflns_theta_full 25.05
_diffrn_reflns_theta_max 25.05
_diffrn_reflns_theta_min 2.58
_exptl_absorpt_coefficient_mu 1.901
_exptl_crystal_density_diffrn 1.472
_exptl_crystal_density_method 'not measured'
_exptl_crystal_F_000 348
_refine_diff_density_max 1.907
_refine_diff_density_min -1.447
_refine_diff_density_rms 0.135
_refine_ls_extinction_coef 0.035(3)
_refine_ls_extinction_expression Fc^*^=kFc[1+0.001xFc^2^\l^3^/sin(2\q)]^-1/4^
_refine_ls_extinction_method SHELXL
_refine_ls_goodness_of_fit_ref 1.129
_refine_ls_hydrogen_treatment mixed
_refine_ls_matrix_type full
_refine_ls_number_parameters 169
_refine_ls_number_reflns 2752
_refine_ls_number_restraints 6
_refine_ls_restrained_S_all 1.132
_refine_ls_R_factor_all 0.0398
_refine_ls_R_factor_gt 0.0353
_refine_ls_shift/su_max 0.000
_refine_ls_shift/su_mean 0.000
_refine_ls_structure_factor_coef Fsqd
_refine_ls_weighting_details 'w=1/[\s^2^(Fo^2^)+(0.0660P)^2^+0.6912P] where P=(Fo^2^+2Fc^2^)/3'
_refine_ls_weighting_scheme calc
_refine_ls_wR_factor_gt 0.0936
_refine_ls_wR_factor_ref 0.0966
_reflns_number_gt 2515
_reflns_number_total 2752
_reflns_threshold_expression >2sigma(I)
_cod_data_source_file ic990849k_2.cif
_cod_data_source_block a/[tBuNTe(OtBu)2]2
_cod_depositor_comments
;
The following automatic conversions were performed:

'_refine_ls_weighting_scheme' value 'calc
w=1/[\s^2^(Fo^2^)+(0.0660P)^2^+0.6912P] where P=(Fo^2^+2Fc^2^)/3' was
changed to 'calc'. New tag '_refine_ls_weighting_details' was
created. The value of the new tag was set to
'w=1/[\s^2^(Fo^2^)+(0.0660P)^2^+0.6912P] where P=(Fo^2^+2Fc^2^)/3'.

Automatic conversion script
Id: cif_fix_values 3143 2015-03-26 13:38:13Z robertas 
;
_cod_original_cell_volume 778.4(5)
_cod_database_code 4322411

loop_
_symmetry_equiv_pos_as_xyz
'x, y, z'
'-x, -y, -z'

loop_
_atom_site_label
_atom_site_type_symbol
_atom_site_fract_x
_atom_site_fract_y
_atom_site_fract_z
_atom_site_U_iso_or_equiv
_atom_site_adp_type
_atom_site_occupancy
_atom_site_calc_flag
_atom_site_refinement_flags
_atom_site_disorder_assembly
_atom_site_disorder_group
Te1 Te 0.04276(3) 0.06514(2) 0.38280(3) 0.02508(17) Uani 1 d . . .
O1 O 0.2459(4) 0.0881(3) 0.5469(4) 0.0337(7) Uani 1 d . . .
O2 O -0.0723(5) 0.2551(3) 0.2562(4) 0.0373(8) Uani 1 d . . .
N1 N -0.1292(5) 0.1200(4) 0.4549(5) 0.0310(8) Uani 1 d . . .
C1 C -0.3032(6) 0.2433(4) 0.3912(6) 0.0344(10) Uani 1 d . . .
C2 C -0.2834(8) 0.3755(5) 0.4245(8) 0.0504(14) Uani 1 d . . .
H2A H -0.2085 0.3690 0.5399 0.063(4) Uiso 1 calc R . .
H2B H -0.3972 0.4509 0.3889 0.063(4) Uiso 1 calc R . .
H2C H -0.2321 0.3899 0.3657 0.063(4) Uiso 1 calc R . .
C3 C -0.4222(7) 0.2502(6) 0.2106(7) 0.0498(13) Uani 1 d . . .
H3A H -0.3723 0.2635 0.1496 0.063(4) Uiso 1 calc R . .
H3B H -0.5363 0.3253 0.1745 0.063(4) Uiso 1 calc R . .
H3C H -0.4335 0.1662 0.1929 0.063(4) Uiso 1 calc R . .
C4 C -0.3904(7) 0.2279(5) 0.4843(7) 0.0441(12) Uani 1 d . . .
H4A H -0.4135 0.1491 0.4593 0.063(4) Uiso 1 calc R . .
H4B H -0.4993 0.3083 0.4516 0.063(4) Uiso 1 calc R . .
H4C H -0.3130 0.2166 0.6001 0.063(4) Uiso 1 calc R . .
C5 C 0.2780(7) 0.1725(5) 0.6740(6) 0.0373(10) Uani 1 d . . .
C6 C 0.2082(8) 0.1608(6) 0.7841(7) 0.0477(13) Uani 1 d . . .
H6A H 0.0818 0.2006 0.7224 0.063(4) Uiso 1 calc R . .
H6B H 0.2450 0.2083 0.8747 0.063(4) Uiso 1 calc R . .
H6C H 0.2538 0.0660 0.8248 0.063(4) Uiso 1 calc R . .
C7 C 0.4787(8) 0.1108(7) 0.7726(8) 0.0587(16) Uani 1 d . . .
H7A H 0.5255 0.0164 0.8155 0.063(4) Uiso 1 calc R . .
H7B H 0.5143 0.1601 0.8615 0.063(4) Uiso 1 calc R . .
H7C H 0.5227 0.1172 0.7027 0.063(4) Uiso 1 calc R . .
C8 C 0.2012(10) 0.3203(6) 0.5986(8) 0.0581(16) Uani 1 d . . .
H8A H 0.2531 0.3249 0.5354 0.063(4) Uiso 1 calc R . .
H8B H 0.2260 0.3745 0.6841 0.063(4) Uiso 1 calc R . .
H8C H 0.0759 0.3549 0.5285 0.063(4) Uiso 1 calc R . .
C9 C -0.0463(6) 0.2797(5) 0.1234(6) 0.0430(12) Uani 1 d D . .
C10 C 0.1260(15) 0.2860(18) 0.1848(18) 0.064(3) Uani 0.50 d PD A 1
H10A H 0.1221 0.3671 0.2331 0.072(9) Uiso 0.50 calc PR A 1
H10B H 0.1459 0.2882 0.0949 0.072(9) Uiso 0.50 calc PR A 1
H10C H 0.2201 0.2067 0.2656 0.072(9) Uiso 0.50 calc PR A 1
C11 C -0.2097(17) 0.4064(12) 0.0121(17) 0.073(3) Uani 0.50 d PD A 1
H11A H -0.3107 0.3879 -0.0332 0.072(9) Uiso 0.50 calc PR A 1
H11B H -0.1976 0.4318 -0.0752 0.072(9) Uiso 0.50 calc PR A 1
H11C H -0.2246 0.4800 0.0739 0.072(9) Uiso 0.50 calc PR A 1
C12 C -0.043(2) 0.1636(13) 0.0194(16) 0.070(3) Uani 0.50 d PD A 1
H12A H 0.0729 0.0881 0.0725 0.072(9) Uiso 0.50 calc PR A 1
H12B H -0.0707 0.1967 -0.0872 0.072(9) Uiso 0.50 calc PR A 1
H12C H -0.1276 0.1339 0.0081 0.072(9) Uiso 0.50 calc PR A 1
C10A C 0.1447(13) 0.2017(16) 0.1695(19) 0.064(3) Uani 0.50 d PD A 2
H10D H 0.2176 0.2152 0.2770 0.072(9) Uiso 0.50 calc PR A 2
H10E H 0.1636 0.2343 0.0916 0.072(9) Uiso 0.50 calc PR A 2
H10F H 0.1744 0.1059 0.1693 0.072(9) Uiso 0.50 calc PR A 2
C11A C -0.093(2) 0.4336(9) 0.1144(18) 0.073(3) Uani 0.50 d PD A 2
H11D H -0.2136 0.4853 0.0859 0.072(9) Uiso 0.50 calc PR A 2
H11E H -0.0747 0.4612 0.0326 0.072(9) Uiso 0.50 calc PR A 2
H11F H -0.0181 0.4502 0.2191 0.072(9) Uiso 0.50 calc PR A 2
C12A C -0.1799(19) 0.2581(17) -0.0313(12) 0.070(3) Uani 0.50 d PD A 2
H12D H -0.1401 0.1620 -0.0362 0.072(9) Uiso 0.50 calc PR A 2
H12E H -0.1951 0.3047 -0.1240 0.072(9) Uiso 0.50 calc PR A 2
H12F H -0.2902 0.2939 -0.0331 0.072(9) Uiso 0.50 calc PR A 2

loop_
_atom_site_aniso_label
_atom_site_aniso_U_11
_atom_site_aniso_U_22
_atom_site_aniso_U_33
_atom_site_aniso_U_23
_atom_site_aniso_U_13
_atom_site_aniso_U_12
Te1 0.0287(2) 0.0261(2) 0.0254(2) -0.00295(12) 0.01419(15) -0.01533(14)
O1 0.0319(16) 0.0380(17) 0.0377(17) -0.0077(14) 0.0177(14) -0.0205(14)
O2 0.0427(18) 0.0316(16) 0.0418(19) 0.0057(14) 0.0270(16) -0.0110(14)
N1 0.0286(18) 0.0281(19) 0.040(2) 0.0039(16) 0.0205(17) -0.0100(16)
C1 0.029(2) 0.025(2) 0.045(3) 0.0026(19) 0.019(2) -0.0077(18)
C2 0.056(3) 0.031(3) 0.077(4) -0.007(3) 0.042(3) -0.018(2)
C3 0.032(2) 0.051(3) 0.050(3) 0.004(2) 0.014(2) -0.011(2)
C4 0.041(3) 0.035(3) 0.063(3) -0.002(2) 0.034(3) -0.012(2)
C5 0.047(3) 0.046(3) 0.033(2) -0.011(2) 0.019(2) -0.034(2)
C6 0.059(3) 0.064(3) 0.036(3) -0.018(2) 0.027(3) -0.039(3)
C7 0.053(3) 0.089(5) 0.044(3) -0.011(3) 0.015(3) -0.051(3)
C8 0.089(5) 0.045(3) 0.058(4) -0.018(3) 0.037(3) -0.046(3)
C9 0.048(3) 0.052(3) 0.035(3) 0.006(2) 0.023(2) -0.021(2)
C10 0.066(5) 0.093(9) 0.052(5) 0.004(8) 0.032(4) -0.046(8)
C11 0.098(8) 0.057(6) 0.068(7) 0.017(5) 0.050(6) -0.023(5)
C12 0.091(8) 0.087(8) 0.045(5) -0.010(5) 0.035(6) -0.051(6)
C10A 0.066(5) 0.093(9) 0.052(5) 0.004(8) 0.032(4) -0.046(8)
C11A 0.098(8) 0.057(6) 0.068(7) 0.017(5) 0.050(6) -0.023(5)
C12A 0.091(8) 0.087(8) 0.045(5) -0.010(5) 0.035(6) -0.051(6)

loop_
_atom_type_symbol
_atom_type_description
_atom_type_scat_dispersion_real
_atom_type_scat_dispersion_imag
_atom_type_scat_source
C C 0.0033 0.0016 'International Tables Vol C Tables 4.2.6.8 and 6.1.1.4'
H H 0.0000 0.0000 'International Tables Vol C Tables 4.2.6.8 and 6.1.1.4'
N N 0.0061 0.0033 'International Tables Vol C Tables 4.2.6.8 and 6.1.1.4'
O O 0.0106 0.0060 'International Tables Vol C Tables 4.2.6.8 and 6.1.1.4'
Te Te -0.5308 1.6751 'International Tables Vol C Tables 4.2.6.8 and 6.1.1.4'

loop_
_geom_angle_atom_site_label_1
_geom_angle_atom_site_label_2
_geom_angle_atom_site_label_3
_geom_angle
_geom_angle_site_symmetry_1
_geom_angle_site_symmetry_3
_geom_angle_publ_flag
O1 Te1 N1 108.86(16) . . ?
O1 Te1 O2 92.54(15) . . ?
N1 Te1 O2 91.33(15) . . ?
O1 Te1 N1 89.23(15) . 2_556 ?
N1 Te1 N1 75.90(16) . 2_556 ?
O2 Te1 N1 166.97(13) . 2_556 ?
C5 O1 Te1 135.4(3) . . ?
C9 O2 Te1 121.8(3) . . ?
C1 N1 Te1 129.7(3) . . ?
C1 N1 Te1 124.9(3) . 2_556 ?
Te1 N1 Te1 104.10(16) . 2_556 ?
N1 C1 C3 110.9(4) . . ?
N1 C1 C2 112.3(4) . . ?
C3 C1 C2 111.0(4) . . ?
N1 C1 C4 107.2(4) . . ?
C3 C1 C4 108.1(4) . . ?
C2 C1 C4 107.1(4) . . ?
O1 C5 C8 110.3(4) . . ?
O1 C5 C6 111.9(4) . . ?
C8 C5 C6 111.5(5) . . ?
O1 C5 C7 102.8(4) . . ?
C8 C5 C7 110.4(5) . . ?
C6 C5 C7 109.5(5) . . ?
O2 C9 C12A 108.2(6) . . ?
O2 C9 C10 112.4(7) . . ?
C12A C9 C10 137.4(9) . . ?
O2 C9 C10A 110.9(6) . . ?
C12A C9 C10A 117.6(10) . . ?
C10 C9 C10A 33.8(8) . . ?
O2 C9 C11 105.2(6) . . ?
C12A C9 C11 63.4(9) . . ?
C10 C9 C11 115.7(9) . . ?
C10A C9 C11 140.2(8) . . ?
O2 C9 C11A 101.9(6) . . ?
C12A C9 C11A 109.0(9) . . ?
C10 C9 C11A 75.0(10) . . ?
C10A C9 C11A 108.1(10) . . ?
C11 C9 C11A 47.0(8) . . ?
O2 C9 C12 111.3(6) . . ?
C12A C9 C12 45.1(8) . . ?
C10 C9 C12 106.0(10) . . ?
C10A C9 C12 75.8(9) . . ?
C11 C9 C12 106.0(9) . . ?
C11A C9 C12 142.7(8) . . ?

loop_
_geom_bond_atom_site_label_1
_geom_bond_atom_site_label_2
_geom_bond_distance
_geom_bond_site_symmetry_2
_geom_bond_publ_flag
Te1 O1 1.929(3) . ?
Te1 N1 1.943(4) . ?
Te1 O2 2.024(3) . ?
Te1 N1 2.217(4) 2_556 ?
O1 C5 1.450(6) . ?
O2 C9 1.455(5) . ?
N1 C1 1.496(6) . ?
N1 Te1 2.217(4) 2_556 ?
C1 C3 1.512(8) . ?
C1 C2 1.523(7) . ?
C1 C4 1.537(6) . ?
C5 C8 1.518(7) . ?
C5 C6 1.522(7) . ?
C5 C7 1.525(8) . ?
C9 C12A 1.495(8) . ?
C9 C10 1.504(8) . ?
C9 C10A 1.508(9) . ?
C9 C11 1.510(8) . ?
C9 C11A 1.542(8) . ?
C9 C12 1.544(9) . ?

loop_
_geom_torsion_atom_site_label_1
_geom_torsion_atom_site_label_2
_geom_torsion_atom_site_label_3
_geom_torsion_atom_site_label_4
_geom_torsion
_geom_torsion_site_symmetry_1
_geom_torsion_site_symmetry_2
_geom_torsion_site_symmetry_3
_geom_torsion_site_symmetry_4
_geom_torsion_publ_flag
N1 Te1 O1 C5 -24.6(4) . . . . ?
O2 Te1 O1 C5 67.6(4) . . . . ?
N1 Te1 O1 C5 -99.4(4) 2_556 . . . ?
O1 Te1 O2 C9 91.9(3) . . . . ?
N1 Te1 O2 C9 -159.1(3) . . . . ?
N1 Te1 O2 C9 -170.5(5) 2_556 . . . ?
O1 Te1 N1 C1 108.7(4) . . . . ?
O2 Te1 N1 C1 15.6(4) . . . . ?
N1 Te1 N1 C1 -167.1(5) 2_556 . . . ?
O1 Te1 N1 Te1 -84.23(18) . . . 2_556 ?
O2 Te1 N1 Te1 -177.37(16) . . . 2_556 ?
N1 Te1 N1 Te1 0.0 2_556 . . 2_556 ?
Te1 N1 C1 C3 57.4(5) . . . . ?
Te1 N1 C1 C3 -107.3(4) 2_556 . . . ?
Te1 N1 C1 C2 -67.5(6) . . . . ?
Te1 N1 C1 C2 127.9(4) 2_556 . . . ?
Te1 N1 C1 C4 175.2(3) . . . . ?
Te1 N1 C1 C4 10.5(5) 2_556 . . . ?
Te1 O1 C5 C8 -72.8(5) . . . . ?
Te1 O1 C5 C6 52.0(6) . . . . ?
Te1 O1 C5 C7 169.4(3) . . . . ?
Te1 O2 C9 C12A 86.6(8) . . . . ?
Te1 O2 C9 C10 -80.2(8) . . . . ?
Te1 O2 C9 C10A -43.8(8) . . . . ?
Te1 O2 C9 C11 153.0(7) . . . . ?
Te1 O2 C9 C11A -158.6(7) . . . . ?
Te1 O2 C9 C12 38.6(8) . . . . ?
